data_2011884
loop_
_publ_author_name
'Tripathi, Akhilesh'
'Parise, John'
'Kim, Sun Jin'
'Lee, Yongjae'
'Uh, Young Sun'

_publ_section_title
;
 K~5.76~Ga~5.76~Si~10.24~O~32~&#x00B7;3.4H~2~O, a gallosilicate with
 the zeolite gismondine topology
;
_journal_issue 4
_journal_name_full 'Acta Crystallographica Section C'
_journal_page_first 344
_journal_page_last 346
_journal_paper_doi 10.1107/S0108270100021090
_journal_volume 57
_journal_year 2001
_chemical_formula_moiety 'K5.76 Ga5.76 Si10.24 O32 , 3.4H2 O'
_chemical_formula_sum 'Ga5.76 H6.8 K5.76 O35.36 Si10.24'
_chemical_formula_weight 1484.3994
_chemical_name_common Gismondine
_space_group_IT_number 88
_symmetry_cell_setting tetragonal
_symmetry_space_group_name_Hall '-I 4ad'
_symmetry_space_group_name_H-M 'I 41/a :2'
_cell_angle_alpha 90.00
_cell_angle_beta 90.00
_cell_angle_gamma 90.00
_cell_formula_units_Z 1
_cell_length_a 9.9639(6)
_cell_length_b 9.9639(6)
_cell_length_c 9.3806(9)
_cell_measurement_reflns_used 5045
_cell_measurement_temperature 298(5)
_cell_measurement_theta_max 30.62
_cell_measurement_theta_min 2.62
_cell_volume 931.30(12)
_computing_cell_refinement SMART
_computing_data_collection 'SMART (Bruker AXS, 1996)'
_computing_data_reduction 'SAINT (Bruker AXS, 1996)'
_computing_molecular_graphics 'Crystalmaker (Palmer, 2000)'
_computing_publication_material SHELXL97
_computing_structure_refinement 'SHELXL97 (Sheldrick, 1997)'
_computing_structure_solution 'SHELXS97 (Sheldrick, 1990)'
_diffrn_ambient_temperature 293(2)
_diffrn_detector_area_resol_mean 0.70
_diffrn_measured_fraction_theta_full .864
_diffrn_measured_fraction_theta_max .864
_diffrn_measurement_device_type 'Bruker SMART CCD area detector diffractometer'
_diffrn_measurement_method '\f scans'
_diffrn_radiation_monochromator Si(111)
_diffrn_radiation_source Synchrotron
_diffrn_radiation_type Synchrotron
_diffrn_radiation_wavelength .6430
_diffrn_reflns_av_R_equivalents .0935
_diffrn_reflns_av_sigmaI/netI .0643
_diffrn_reflns_limit_h_max 15
_diffrn_reflns_limit_h_min -15
_diffrn_reflns_limit_k_max 15
_diffrn_reflns_limit_k_min -15
_diffrn_reflns_limit_l_max 14
_diffrn_reflns_limit_l_min -14
_diffrn_reflns_number 5111
_diffrn_reflns_theta_full 30.62
_diffrn_reflns_theta_max 30.62
_diffrn_reflns_theta_min 2.62
_exptl_absorpt_coefficient_mu 5.196
_exptl_absorpt_correction_T_max .959
_exptl_absorpt_correction_T_min .949
_exptl_absorpt_correction_type multi-scan
_exptl_absorpt_process_details '(SADABS; Sheldrick, 1996)'
_exptl_crystal_colour colourless
_exptl_crystal_density_diffrn 2.647
_exptl_crystal_density_meas ?
_exptl_crystal_description octahedral
_exptl_crystal_F_000 715
_exptl_crystal_size_max .010
_exptl_crystal_size_mid .008
_exptl_crystal_size_min .008
_refine_diff_density_max 1.189
_refine_diff_density_min -.974
_refine_ls_extinction_method none
_refine_ls_goodness_of_fit_ref 1.131
_refine_ls_hydrogen_treatment none
_refine_ls_matrix_type full
_refine_ls_number_parameters 47
_refine_ls_number_reflns 939
_refine_ls_number_restraints 0
_refine_ls_restrained_S_all 1.131
_refine_ls_R_factor_all .0844
_refine_ls_R_factor_gt .0671
_refine_ls_shift/su_max <0.001
_refine_ls_structure_factor_coef Fsqd
_refine_ls_weighting_details 'calc w = 1/[\s^2^(Fo^2^)+(0.0460P)^2^+15.7958P] where P=(Fo^2^+2Fc^2^)/3'
_refine_ls_weighting_scheme calc
_refine_ls_wR_factor_ref .1558
_reflns_number_gt 749
_reflns_number_total 939
_reflns_threshold_expression I>2\s(I)
_cod_data_source_file iz1009.cif
_cod_data_source_block I
_cod_depositor_comments
;
The following automatic conversions were performed:

'_exptl_crystal_density_meas' value 'not measured' was changed to '?'
- the value is perceived as not measured.

Automatic conversion script
Id: cif_fix_values 3008 2015-01-20 13:52:24Z robertas 
;
_cod_original_cell_volume 931.30(10)
_cod_original_sg_symbol_Hall ' -I 4ad '
_cod_original_sg_symbol_H-M 'I 41/a'
_cod_original_formula_sum 'Ga5.76 H6.8 K5.76 O35.36 Si10.24 '
_cod_database_code 2011884
_cod_database_fobs_code 2011884

loop_
_symmetry_equiv_pos_as_xyz
'x, y, z'
'-x+1/2, -y, z+1/2'
'-y+3/4, x+1/4, z+1/4'
'y+3/4, -x+3/4, z+3/4'
'x+1/2, y+1/2, z+1/2'
'-x+1, -y+1/2, z+1'
'-y+5/4, x+3/4, z+3/4'
'y+5/4, -x+5/4, z+5/4'
'-x, -y, -z'
'x-1/2, y, -z-1/2'
'y-3/4, -x-1/4, -z-1/4'
'-y-3/4, x-3/4, -z-3/4'
'-x+1/2, -y+1/2, -z+1/2'
'x, y+1/2, -z'
'y-1/4, -x+1/4, -z+1/4'
'-y-1/4, x-1/4, -z-1/4'

loop_
_atom_site_label
_atom_site_fract_x
_atom_site_fract_y
_atom_site_fract_z
_atom_site_U_iso_or_equiv
_atom_site_adp_type
_atom_site_calc_flag
_atom_site_refinement_flags
_atom_site_occupancy
_atom_site_disorder_assembly
_atom_site_disorder_group
_atom_site_type_symbol
Ga1 .32466(8) .62521(8) .08729(8) .0117(2) Uani d P .36 . . Ga
Si1 .32466(8) .62521(8) .08729(8) .0117(2) Uani d P .64 . . Si
O1 .3199(6) .7937(5) .0689(5) .0363(10) Uani d . 1 . . O
O2 .3218(5) .5660(4) -.0810(5) .0327(10) Uani d . 1 . . O
K1 .1712(12) .7056(7) -.2649(6) .099(3) Uani d P .36 . . K
OW1 .057(3) .731(3) -.215(3) .057(8) Uani d P .21 . . O

loop_
_atom_site_aniso_label
_atom_site_aniso_U_11
_atom_site_aniso_U_22
_atom_site_aniso_U_33
_atom_site_aniso_U_12
_atom_site_aniso_U_13
_atom_site_aniso_U_23
Ga1 .0121(4) .0124(4) .0107(3) -.0002(3) .0028(3) -.0017(3)
Si1 .0121(4) .0124(4) .0107(3) -.0002(3) .0028(3) -.0017(3)
O1 .052(3) .023(2) .034(2) .0019(19) -.006(2) -.0013(18)
O2 .049(3) .023(2) .0257(19) .0059(18) .009(2) -.0019(16)
K1 .210(11) .054(4) .033(3) .057(5) -.002(4) .017(3)
OW1 .09(2) .023(12) .053(15) .000(13) .026(15) -.003(11)

loop_
_atom_type_symbol
_atom_type_description
_atom_type_scat_dispersion_real
_atom_type_scat_dispersion_imag
_atom_type_scat_source
O O .0106 .0060 'International Tables Vol C Tables 4.2.6.8 and 6.1.1.4'
H H .0000 .0000 'International Tables Vol C Tables 4.2.6.8 and 6.1.1.4'
Si Si .0817 .0704 'International Tables Vol C Tables 4.2.6.8 and 6.1.1.4'
K K .2009 .2494 'International Tables Vol C Tables 4.2.6.8 and 6.1.1.4'
Ga Ga .2307 1.6083 'International Tables Vol C Tables 4.2.6.8 and 6.1.1.4'

loop_
_geom_angle_atom_site_label_1
_geom_angle_atom_site_label_2
_geom_angle_atom_site_label_3
_geom_angle_site_symmetry_1
_geom_angle_site_symmetry_3
_geom_angle
_geom_angle_publ_flag
O1 Ga1 O2 12_766 3 108.0(2) yes
O1 Ga1 O2 12_766 . 113.0(3) yes
O2 Ga1 O2 3 . 107.5(3) yes
O1 Ga1 O1 12_766 . 113.8(4) yes
O2 Ga1 O1 3 . 109.7(3) yes
O2 Ga1 O1 . . 104.6(2) yes
O1 Ga1 K1 12_766 13_564 127.6(3) ?
O2 Ga1 K1 3 13_564 124.1(3) ?
O2 Ga1 K1 . 13_564 49.66(19) ?
O1 Ga1 K1 . 13_564 55.0(2) ?
O1 Ga1 K1 12_766 2_565 58.9(3) ?
O2 Ga1 K1 3 2_565 62.7(2) ?
O2 Ga1 K1 . 2_565 92.32(18) ?
O1 Ga1 K1 . 2_565 163.05(19) ?
K1 Ga1 K1 13_564 2_565 141.93(13) ?
O1 Ga1 K1 12_766 3 124.4(3) ?
O2 Ga1 K1 3 3 45.1(2) ?
O2 Ga1 K1 . 3 62.4(2) ?
O1 Ga1 K1 . 3 121.0(3) ?
K1 Ga1 K1 13_564 3 93.0(3) ?
K1 Ga1 K1 2_565 3 65.79(2) ?
O1 Ga1 K1 12_766 . 149.2(2) ?
O2 Ga1 K1 3 . 97.5(2) ?
O2 Ga1 K1 . . 40.35(19) ?
O1 Ga1 K1 . . 71.6(2) ?
K1 Ga1 K1 13_564 . 29.1(4) ?
K1 Ga1 K1 2_565 . 123.11(12) ?
K1 Ga1 K1 3 . 64.22(11) ?
O1 Ga1 K1 12_766 11_565 145.0(2) ?
O2 Ga1 K1 3 11_565 39.71(19) ?
O2 Ga1 K1 . 11_565 76.8(2) ?
O1 Ga1 K1 . 11_565 94.4(3) ?
K1 Ga1 K1 13_564 11_565 85.08(14) ?
K1 Ga1 K1 2_565 11_565 88.2(4) ?
K1 Ga1 K1 3 11_565 28.6(4) ?
K1 Ga1 K1 . 11_565 57.8(3) ?
O1 Ga1 K1 12_766 4_455 38.0(2) ?
O2 Ga1 K1 3 4_455 79.02(18) ?
O2 Ga1 K1 . 4_455 147.5(2) ?
O1 Ga1 K1 . 4_455 102.8(2) ?
K1 Ga1 K1 13_564 4_455 150.6(3) ?
K1 Ga1 K1 2_565 4_455 61.69(11) ?
K1 Ga1 K1 3 4_455 116.13(11) ?
K1 Ga1 K1 . 4_455 172.1(2) ?
K1 Ga1 K1 11_565 4_455 118.32(13) ?
Si1 O1 Ga1 15_565 . 135.8(3) yes
Si1 O1 K1 15_565 13_564 120.9(3) ?
Ga1 O1 K1 . 13_564 96.0(2) ?
Si1 O1 K1 15_565 16_665 93.3(3) ?
Ga1 O1 K1 . 16_665 117.0(3) ?
K1 O1 K1 13_564 16_665 82.1(2) ?
Si1 O2 Ga1 4_454 . 135.4(3) yes
Si1 O2 K1 4_454 . 108.5(3) ?
Ga1 O2 K1 . . 115.6(3) ?
Si1 O2 K1 4_454 13_564 116.8(3) ?
Ga1 O2 K1 . 13_564 101.9(2) ?
K1 O2 K1 . 13_564 39.7(5) ?
Si1 O2 K1 4_454 3 89.2(3) ?
Ga1 O2 K1 . 3 89.5(2) ?
K1 O2 K1 . 3 82.78(17) ?
K1 O2 K1 13_564 3 120.7(5) ?
OW1 K1 K1 . 13_564 128.5(16) ?
OW1 K1 OW1 . 6_464 11.3(10) ?
K1 K1 OW1 13_564 6_464 131.2(8) ?
OW1 K1 O2 . . 112.0(14) ?
K1 K1 O2 13_564 . 70.8(4) ?
OW1 K1 O2 6_464 . 123.0(7) ?
OW1 K1 O2 . 13_564 92.9(13) ?
K1 K1 O2 13_564 13_564 69.5(4) ?
OW1 K1 O2 6_464 13_564 84.5(7) ?
O2 K1 O2 . 13_564 140.3(5) ?
OW1 K1 OW1 . 13_564 148.9(12) ?
K1 K1 OW1 13_564 13_564 20.4(6) ?
OW1 K1 OW1 6_464 13_564 150.6(11) ?
O2 K1 OW1 . 13_564 67.4(6) ?
O2 K1 OW1 13_564 13_564 75.3(6) ?
OW1 K1 OW1 . 16_665 32.8(19) ?
K1 K1 OW1 13_564 16_665 99.4(8) ?
OW1 K1 OW1 6_464 16_665 42.0(10) ?
O2 K1 OW1 . 16_665 89.8(7) ?
O2 K1 OW1 13_564 16_665 96.6(8) ?
OW1 K1 OW1 13_564 16_665 118.8(10) ?
OW1 K1 O1 . 13_564 113.5(16) ?
K1 K1 O1 13_564 13_564 97.2(5) ?
OW1 K1 O1 6_464 13_564 102.5(7) ?
O2 K1 O1 . 13_564 128.9(3) ?
O2 K1 O1 13_564 13_564 57.43(17) ?
OW1 K1 O1 13_564 13_564 84.6(7) ?
OW1 K1 O1 16_665 13_564 141.2(7) ?
OW1 K1 OW1 . 11_565 30.2(17) ?
K1 K1 OW1 13_564 11_565 118.4(7) ?
OW1 K1 OW1 6_464 11_565 41.4(9) ?
O2 K1 OW1 . 11_565 81.8(6) ?
O2 K1 OW1 13_564 11_565 117.6(7) ?
OW1 K1 OW1 13_564 11_565 134.3(11) ?
OW1 K1 OW1 16_665 11_565 25.1(14) ?
O1 K1 OW1 13_564 11_565 140.5(7) ?
OW1 K1 O1 . 11_565 82.5(15) ?
K1 K1 O1 13_564 11_565 144.7(6) ?
OW1 K1 O1 6_464 11_565 82.7(7) ?
O2 K1 O1 . 11_565 82.7(2) ?
O2 K1 O1 13_564 11_565 132.7(3) ?
OW1 K1 O1 13_564 11_565 126.7(6) ?
OW1 K1 O1 16_665 11_565 103.4(7) ?
O1 K1 O1 13_564 11_565 81.4(2) ?
OW1 K1 O1 11_565 11_565 78.8(7) ?
OW1 K1 O2 . 4_454 131.4(14) ?
K1 K1 O2 13_564 4_454 93.5(5) ?
OW1 K1 O2 6_464 4_454 133.9(7) ?
O2 K1 O2 . 4_454 54.51(13) ?
O2 K1 O2 13_564 4_454 128.1(3) ?
OW1 K1 O2 13_564 4_454 75.3(6) ?
OW1 K1 O2 16_665 4_454 135.0(8) ?
O1 K1 O2 13_564 4_454 78.1(2) ?
OW1 K1 O2 11_565 4_454 113.6(7) ?
O1 K1 O2 11_565 4_454 51.52(16) ?
OW1 K1 Ga1 . 13_564 103.6(14) ?
K1 K1 Ga1 13_564 13_564 83.6(4) ?
OW1 K1 Ga1 6_464 13_564 92.8(7) ?
O2 K1 Ga1 . 13_564 144.0(4) ?
O2 K1 Ga1 13_564 13_564 28.46(11) ?
OW1 K1 Ga1 13_564 13_564 79.7(7) ?
OW1 K1 Ga1 16_665 13_564 119.7(8) ?
O1 K1 Ga1 13_564 13_564 29.01(11) ?
OW1 K1 Ga1 11_565 13_564 133.6(6) ?
O1 K1 Ga1 11_565 13_564 107.3(2) ?
O2 K1 Ga1 4_454 13_564 104.3(2) ?
K1 OW1 OW1 . 6_464 157.6(16) ?
K1 OW1 K1 . 6_464 147(2) ?
OW1 OW1 K1 6_464 6_464 11.1(8) ?
K1 OW1 K1 . 13_564 31.1(12) ?
OW1 OW1 K1 6_464 13_564 149(3) ?
K1 OW1 K1 6_464 13_564 148.0(12) ?
K1 OW1 K1 . 11_565 120.3(17) ?
OW1 OW1 K1 6_464 11_565 79.5(19) ?
K1 OW1 K1 6_464 11_565 86.4(9) ?
K1 OW1 K1 13_564 11_565 121.7(12) ?
K1 OW1 K1 . 16_665 117(2) ?
OW1 OW1 K1 6_464 16_665 75.4(15) ?
K1 OW1 K1 6_464 16_665 85.4(8) ?
K1 OW1 K1 13_564 16_665 87.0(10) ?
K1 OW1 K1 11_565 16_665 75.9(7) ?

loop_
_geom_bond_atom_site_label_1
_geom_bond_atom_site_label_2
_geom_bond_site_symmetry_2
_geom_bond_distance
_geom_bond_publ_flag
Ga1 O1 12_766 1.673(5) yes
Ga1 O2 3 1.684(4) yes
Ga1 O2 . 1.686(5) yes
Ga1 O1 . 1.688(5) yes
Ga1 K1 13_564 3.462(5) ?
Ga1 K1 2_565 3.576(7) ?
Ga1 K1 3 3.584(7) ?
Ga1 K1 . 3.728(6) ?
Ga1 K1 11_565 3.768(6) ?
Ga1 K1 4_455 3.979(7) ?
K1 O2 . 2.676(8) yes
K1 OW1 . 1.23(3) ?
K1 K1 13_564 1.82(2) ?
K1 OW1 6_464 2.43(4) ?
K1 O2 13_564 2.697(7) yes
K1 OW1 13_564 2.76(4) yes
K1 OW1 16_665 2.84(3) yes
K1 O1 13_564 2.852(8) yes
K1 OW1 11_565 2.89(3) yes
K1 O1 11_565 3.066(11) yes
K1 O2 4_454 3.178(8) yes
K1 Ga1 13_564 3.462(5) ?
OW1 OW1 6_464 1.25(7) ?
